data_7052327
loop_
_publ_author_name
'Krishna Kumar, D.'
'Das, Amitava'
'Dastidar, Parthasarathi'

_publ_section_title
;
 Exploring conformationally flexible hydrogen-bond-functionalized
 ligand and counter anions in metal?organic frameworks of Cu(ii)
;
_journal_issue 9
_journal_name_full 'New Journal of Chemistry'
_journal_page_first 1267
_journal_paper_doi 10.1039/b606150h
_journal_volume 30
_journal_year 2006
_chemical_formula_sum 'C23 H24 Cu F6 N8 O5 Si'
_chemical_formula_weight 698.13
_chemical_name_systematic
;
?
;
_space_group_IT_number 15
_symmetry_cell_setting monoclinic
_symmetry_space_group_name_Hall '-C 2yc'
_symmetry_space_group_name_H-M 'C 1 2/c 1'
_atom_sites_solution_hydrogens geom
_atom_sites_solution_primary direct
_atom_sites_solution_secondary difmap
_audit_creation_method SHELXL-97
_cell_angle_alpha 90.00
_cell_angle_beta 105.302(2)
_cell_angle_gamma 90.00
_cell_formula_units_Z 8
_cell_length_a 21.398(2)
_cell_length_b 17.9035(17)
_cell_length_c 17.4386(17)
_cell_measurement_temperature 100(2)
_cell_volume 6443.9(11)
_computing_cell_refinement 'BRUKER AXS SMART 3'
_computing_data_collection 'BRUKER AXS SMART 3'
_computing_data_reduction 'BRUKER AXS SAINT'
_computing_molecular_graphics 'BRUKER SHELXLTL'
_computing_publication_material 'MERCURY 1.4'
_computing_structure_refinement 'SHELXL-97 (Sheldrick, 1997)'
_computing_structure_solution 'SHELXS-97 (Sheldrick, 1990)'
_diffrn_ambient_temperature 100(2)
_diffrn_detector_area_resol_mean 0.3
_diffrn_measured_fraction_theta_full 0.919
_diffrn_measured_fraction_theta_max 0.919
_diffrn_measurement_device_type 'BRUKER SMART CCD AREA DETECTOR'
_diffrn_measurement_method 'PHI-OMEGA SCAN'
_diffrn_radiation_monochromator graphite
_diffrn_radiation_source 'fine-focus sealed tube'
_diffrn_radiation_type MoK\a
_diffrn_radiation_wavelength 0.71073
_diffrn_reflns_av_R_equivalents 0.0931
_diffrn_reflns_av_sigmaI/netI 0.1569
_diffrn_reflns_limit_h_max 27
_diffrn_reflns_limit_h_min -28
_diffrn_reflns_limit_k_max 22
_diffrn_reflns_limit_k_min -14
_diffrn_reflns_limit_l_max 23
_diffrn_reflns_limit_l_min -22
_diffrn_reflns_number 19036
_diffrn_reflns_theta_full 28.36
_diffrn_reflns_theta_max 28.36
_diffrn_reflns_theta_min 1.51
_exptl_absorpt_coefficient_mu 0.794
_exptl_absorpt_correction_T_max 0.9319
_exptl_absorpt_correction_T_min 0.8322
_exptl_absorpt_correction_type multi-scan
_exptl_absorpt_process_details 'BRUKER SADABS'
_exptl_crystal_colour PURPLE
_exptl_crystal_density_diffrn 1.439
_exptl_crystal_density_method 'not measured'
_exptl_crystal_description PLATE
_exptl_crystal_F_000 2840
_exptl_crystal_size_max 0.24
_exptl_crystal_size_mid 0.18
_exptl_crystal_size_min 0.09
_refine_diff_density_max 0.922
_refine_diff_density_min -0.660
_refine_diff_density_rms 0.113
_refine_ls_extinction_method none
_refine_ls_goodness_of_fit_ref 0.921
_refine_ls_hydrogen_treatment mixed
_refine_ls_matrix_type full
_refine_ls_number_parameters 395
_refine_ls_number_reflns 7419
_refine_ls_number_restraints 0
_refine_ls_restrained_S_all 0.921
_refine_ls_R_factor_all 0.1446
_refine_ls_R_factor_gt 0.0726
_refine_ls_shift/su_max 0.017
_refine_ls_shift/su_mean 0.000
_refine_ls_structure_factor_coef Fsqd
_refine_ls_weighting_details 'calc w=1/[\s^2^(Fo^2^)+(0.0871P)^2^+0.0000P] where P=(Fo^2^+2Fc^2^)/3'
_refine_ls_weighting_scheme calc
_refine_ls_wR_factor_gt 0.1677
_refine_ls_wR_factor_ref 0.1931
_reflns_number_gt 3660
_reflns_number_total 7419
_reflns_threshold_expression >2sigma(I)
_cod_data_source_file b606150h.txt
_cod_data_source_block kkb4sifm
_cod_depositor_comments
;
The following automatic conversions were performed:
'_symmetry_cell_setting' value 'MONOCLINIC' changed to 'monoclinic'
according to '/home/saulius/struct/CIF-dictionaries/cif_core.dic'
dictionary named 'cif_core.dic' version 2.4.1 from
2010-06-29.

'_exptl_absorpt_correction_type' value 'MULTI-SCAN' changed
to 'multi-scan' according to
'/home/saulius/struct/CIF-dictionaries/cif_core.dic' dictionary named
'cif_core.dic' version 2.4.1 from 2010-06-29.

Automatic conversion script
Id: cif_fix_enum 1527 2010-12-29 10:47:43Z saulius 
;
_cod_original_sg_symbol_H-M C2/c
_cod_database_code 7052327

loop_
_symmetry_equiv_pos_as_xyz
'x, y, z'
'-x, y, -z+1/2'
'x+1/2, y+1/2, z'
'-x+1/2, y+1/2, -z+1/2'
'-x, -y, -z'
'x, -y, z-1/2'
'-x+1/2, -y+1/2, -z'
'x+1/2, -y+1/2, z-1/2'

loop_
_atom_site_label
_atom_site_type_symbol
_atom_site_fract_x
_atom_site_fract_y
_atom_site_fract_z
_atom_site_U_iso_or_equiv
_atom_site_adp_type
_atom_site_occupancy
_atom_site_symmetry_multiplicity
_atom_site_calc_flag
_atom_site_refinement_flags
_atom_site_disorder_assembly
_atom_site_disorder_group
Cu1 Cu 0.27627(3) 0.53219(4) 0.24238(4) 0.0224(2) Uani 1 1 d . . .
N1 N 0.3617(2) 0.4964(3) 0.3135(2) 0.0244(10) Uani 1 1 d . . .
C2 C 0.3662(2) 0.4291(3) 0.3461(3) 0.0223(12) Uani 1 1 d . . .
H2 H 0.3289 0.4001 0.3381 0.027 Uiso 1 1 calc R . .
C3 C 0.4248(3) 0.4000(3) 0.3922(3) 0.0322(15) Uani 1 1 d . . .
C4 C 0.4797(3) 0.4451(3) 0.4058(4) 0.0474(19) Uani 1 1 d . . .
H4 H 0.5191 0.4291 0.4385 0.057 Uiso 1 1 calc R . .
C5 C 0.4741(3) 0.5140(4) 0.3695(4) 0.0470(18) Uani 1 1 d . . .
H5 H 0.5104 0.5443 0.3761 0.056 Uiso 1 1 calc R . .
C6 C 0.4156(3) 0.5381(3) 0.3240(3) 0.0310(14) Uani 1 1 d . . .
H6 H 0.4129 0.5846 0.2996 0.037 Uiso 1 1 calc R . .
N7 N 0.4296(2) 0.3292(3) 0.4266(3) 0.0364(13) Uani 1 1 d . . .
H7 H 0.4561 0.3232 0.4728 0.044 Uiso 1 1 calc R . .
C8 C 0.3945(3) 0.2684(3) 0.3910(3) 0.0287(13) Uani 1 1 d . . .
O9 O 0.3495(2) 0.2725(2) 0.3337(3) 0.0514(13) Uani 1 1 d . . .
N10 N 0.4174(2) 0.2024(3) 0.4293(3) 0.0426(15) Uani 1 1 d . . .
H10 H 0.4476 0.2056 0.4729 0.051 Uiso 1 1 calc R . .
C11 C 0.3952(3) 0.1302(3) 0.4029(3) 0.0250(13) Uani 1 1 d . . .
C12 C 0.3328(2) 0.1174(3) 0.3543(3) 0.0258(13) Uani 1 1 d . . .
H12 H 0.3052 0.1578 0.3379 0.031 Uiso 1 1 calc R . .
N13 N 0.3117(2) 0.0490(2) 0.3309(2) 0.0227(10) Uani 1 1 d . . .
C14 C 0.3512(3) -0.0090(3) 0.3549(3) 0.0299(14) Uani 1 1 d . . .
H14 H 0.3366 -0.0567 0.3382 0.036 Uiso 1 1 calc R . .
C15 C 0.4133(3) -0.0002(3) 0.4040(3) 0.0332(15) Uani 1 1 d . . .
H15 H 0.4396 -0.0416 0.4204 0.040 Uiso 1 1 calc R . .
C16 C 0.4355(3) 0.0700(3) 0.4281(3) 0.0301(14) Uani 1 1 d . . .
H16 H 0.4770 0.0770 0.4610 0.036 Uiso 1 1 calc R . .
N17 N 0.3065(2) 0.4967(2) 0.1476(2) 0.0204(10) Uani 1 1 d . . .
C18 C 0.3084(3) 0.4239(3) 0.1327(3) 0.0254(13) Uani 1 1 d . . .
H18 H 0.2967 0.3900 0.1668 0.030 Uiso 1 1 calc R . .
C19 C 0.3276(2) 0.3969(3) 0.0670(3) 0.0219(12) Uani 1 1 d . . .
C20 C 0.3466(3) 0.4480(3) 0.0177(3) 0.0250(13) Uani 1 1 d . . .
H20 H 0.3608 0.4319 -0.0256 0.030 Uiso 1 1 calc R . .
C21 C 0.3440(3) 0.5229(3) 0.0340(3) 0.0307(14) Uani 1 1 d . . .
H21 H 0.3562 0.5581 0.0015 0.037 Uiso 1 1 calc R . .
C22 C 0.3233(3) 0.5457(3) 0.0990(3) 0.0299(14) Uani 1 1 d . . .
H22 H 0.3210 0.5965 0.1091 0.036 Uiso 1 1 calc R . .
N23 N 0.3303(2) 0.3208(2) 0.0499(3) 0.0293(11) Uani 1 1 d . . .
H23 H 0.3445 0.3099 0.0095 0.035 Uiso 1 1 calc R . .
C24 C 0.3132(3) 0.2620(3) 0.0891(3) 0.0211(12) Uani 1 1 d . . .
O25 O 0.2915(2) 0.2687(2) 0.1447(2) 0.0376(11) Uani 1 1 d . . .
N26 N 0.3221(2) 0.1937(3) 0.0569(3) 0.0303(12) Uani 1 1 d . . .
H26 H 0.3367 0.1943 0.0155 0.036 Uiso 1 1 calc R . .
C27 C 0.3100(3) 0.1241(3) 0.0848(3) 0.0224(12) Uani 1 1 d . . .
C28 C 0.2752(3) 0.1125(3) 0.1413(3) 0.0276(13) Uani 1 1 d . . .
H28 H 0.2587 0.1536 0.1620 0.033 Uiso 1 1 calc R . .
N29 N 0.2650(2) 0.0439(2) 0.1668(2) 0.0221(10) Uani 1 1 d . . .
C30 C 0.2891(3) -0.0157(3) 0.1368(3) 0.0290(13) Uani 1 1 d . . .
H30 H 0.2824 -0.0633 0.1545 0.035 Uiso 1 1 calc R . .
C31 C 0.3235(3) -0.0077(3) 0.0804(3) 0.0291(13) Uani 1 1 d . . .
H31 H 0.3397 -0.0498 0.0609 0.035 Uiso 1 1 calc R . .
C32 C 0.3341(3) 0.0619(3) 0.0531(3) 0.0262(13) Uani 1 1 d . . .
H32 H 0.3566 0.0675 0.0145 0.031 Uiso 1 1 calc R . .
O33 O 0.30754(19) 0.6521(2) 0.2419(3) 0.0314(10) Uani 1 1 d . . .
O34 O 0.22514(18) 0.3411(3) 0.2547(2) 0.0364(10) Uani 1 1 d . . .
Si35 Si 0.57393(7) 0.23951(8) 0.59029(9) 0.0211(3) Uani 1 1 d . . .
F36 F 0.51732(14) 0.17163(17) 0.57855(19) 0.0328(8) Uani 1 1 d . . .
F37 F 0.63057(15) 0.30747(17) 0.59959(18) 0.0311(8) Uani 1 1 d . . .
F38 F 0.62962(16) 0.17673(18) 0.5832(2) 0.0405(9) Uani 1 1 d . . .
F39 F 0.55580(16) 0.2508(2) 0.48993(19) 0.0448(10) Uani 1 1 d . . .
F40 F 0.59284(16) 0.2289(2) 0.68853(18) 0.0443(10) Uani 1 1 d . . .
F41 F 0.51709(15) 0.30309(18) 0.5924(2) 0.0405(9) Uani 1 1 d . . .
O42 O 0.3065(4) 0.7338(4) 0.0967(4) 0.108(2) Uiso 1 1 d . . .
C43 C 0.2493(7) 0.7642(8) 0.0437(7) 0.135(5) Uiso 1 1 d . . .
H33A H 0.335(3) 0.667(4) 0.291(4) 0.06(2) Uiso 1 1 d . . .
H33B H 0.324(2) 0.665(2) 0.198(2) 0.12(4) Uiso 1 1 d . . .
H34A H 0.1851 0.3351 0.2266 0.050 Uiso 1 1 d R . .
H34B H 0.2522 0.3269 0.2437 0.050 Uiso 1 1 d R . .

loop_
_atom_site_aniso_label
_atom_site_aniso_U_11
_atom_site_aniso_U_22
_atom_site_aniso_U_33
_atom_site_aniso_U_23
_atom_site_aniso_U_13
_atom_site_aniso_U_12
Cu1 0.0196(4) 0.0258(4) 0.0188(3) -0.0032(3) -0.0005(2) 0.0060(3)
N1 0.022(3) 0.031(3) 0.018(2) -0.009(2) -0.0007(19) 0.003(2)
C2 0.018(3) 0.030(3) 0.017(3) -0.008(2) 0.001(2) 0.001(2)
C3 0.030(3) 0.027(3) 0.031(3) -0.014(3) -0.007(3) 0.007(3)
C4 0.027(4) 0.027(3) 0.072(5) -0.017(3) -0.016(3) 0.001(3)
C5 0.025(4) 0.034(4) 0.073(5) -0.011(4) -0.005(3) -0.001(3)
C6 0.025(3) 0.030(3) 0.035(3) -0.005(3) 0.002(2) 0.007(3)
N7 0.036(3) 0.024(3) 0.033(3) -0.013(2) -0.020(2) 0.008(2)
C8 0.026(3) 0.031(3) 0.025(3) -0.008(3) -0.001(2) 0.004(3)
O9 0.048(3) 0.039(3) 0.043(3) 0.009(2) -0.030(2) -0.016(2)
N10 0.029(3) 0.027(3) 0.052(3) -0.015(3) -0.025(2) 0.006(2)
C11 0.019(3) 0.022(3) 0.030(3) -0.002(3) 0.001(2) -0.004(2)
C12 0.018(3) 0.033(3) 0.023(3) -0.005(3) 0.001(2) 0.002(3)
N13 0.020(2) 0.023(3) 0.020(2) 0.004(2) -0.0027(18) -0.004(2)
C14 0.034(3) 0.024(3) 0.027(3) 0.007(3) -0.001(3) -0.001(3)
C15 0.032(4) 0.026(3) 0.034(3) 0.010(3) -0.004(3) 0.001(3)
C16 0.024(3) 0.028(3) 0.031(3) 0.001(3) -0.005(2) -0.002(3)
N17 0.020(2) 0.019(2) 0.018(2) -0.0011(19) -0.0021(18) 0.0047(19)
C18 0.034(3) 0.024(3) 0.017(3) 0.003(2) 0.003(2) -0.001(3)
C19 0.017(3) 0.022(3) 0.024(3) -0.005(2) 0.001(2) 0.003(2)
C20 0.028(3) 0.025(3) 0.019(3) 0.000(2) -0.001(2) 0.003(2)
C21 0.044(4) 0.024(3) 0.027(3) 0.004(3) 0.015(3) 0.007(3)
C22 0.043(4) 0.018(3) 0.026(3) 0.002(2) 0.005(3) 0.007(3)
N23 0.050(3) 0.018(2) 0.024(2) -0.008(2) 0.017(2) -0.003(2)
C24 0.021(3) 0.024(3) 0.015(3) -0.005(2) 0.001(2) 0.000(2)
O25 0.063(3) 0.022(2) 0.038(2) -0.0027(19) 0.031(2) -0.001(2)
N26 0.042(3) 0.024(3) 0.031(3) -0.002(2) 0.021(2) -0.007(2)
C27 0.028(3) 0.021(3) 0.016(3) 0.005(2) 0.002(2) -0.004(2)
C28 0.027(3) 0.030(3) 0.024(3) -0.007(3) 0.004(2) -0.008(3)
N29 0.018(2) 0.023(3) 0.021(2) 0.007(2) -0.0005(18) -0.005(2)
C30 0.024(3) 0.024(3) 0.037(3) 0.007(3) 0.006(3) -0.005(2)
C31 0.028(3) 0.018(3) 0.042(4) 0.003(3) 0.010(3) 0.003(2)
C32 0.029(3) 0.029(3) 0.020(3) -0.002(2) 0.004(2) 0.004(3)
O33 0.022(2) 0.033(2) 0.035(2) -0.019(2) 0.0015(19) -0.0029(18)
O34 0.018(2) 0.049(3) 0.041(2) -0.008(2) 0.0046(17) 0.003(2)
Si35 0.0181(8) 0.0148(7) 0.0251(8) 0.0004(6) -0.0035(6) 0.0005(6)
F36 0.0232(18) 0.0259(18) 0.046(2) -0.0048(16) 0.0029(15) -0.0072(15)
F37 0.0321(19) 0.0197(17) 0.0404(19) -0.0068(15) 0.0076(15) -0.0089(14)
F38 0.0300(19) 0.0206(18) 0.072(3) -0.0040(18) 0.0154(18) 0.0062(15)
F39 0.0254(19) 0.078(3) 0.0276(19) 0.0002(18) 0.0018(15) -0.0069(18)
F40 0.042(2) 0.060(3) 0.0227(18) 0.0032(17) -0.0051(15) -0.016(2)
F41 0.032(2) 0.0224(18) 0.070(3) -0.0015(18) 0.0202(18) 0.0053(15)

loop_
_atom_type_symbol
_atom_type_description
_atom_type_scat_dispersion_real
_atom_type_scat_dispersion_imag
_atom_type_scat_source
C C 0.0033 0.0016 'International Tables Vol C Tables 4.2.6.8 and 6.1.1.4'
N N 0.0061 0.0033 'International Tables Vol C Tables 4.2.6.8 and 6.1.1.4'
O O 0.0106 0.0060 'International Tables Vol C Tables 4.2.6.8 and 6.1.1.4'
F F 0.0171 0.0103 'International Tables Vol C Tables 4.2.6.8 and 6.1.1.4'
Si Si 0.0817 0.0704 'International Tables Vol C Tables 4.2.6.8 and 6.1.1.4'
Cu Cu 0.3201 1.2651 'International Tables Vol C Tables 4.2.6.8 and 6.1.1.4'
H H 0.0000 0.0000 'International Tables Vol C Tables 4.2.6.8 and 6.1.1.4'

loop_
_geom_angle_atom_site_label_1
_geom_angle_atom_site_label_2
_geom_angle_atom_site_label_3
_geom_angle
_geom_angle_site_symmetry_1
_geom_angle_site_symmetry_3
_geom_angle_publ_flag
N13 Cu1 N29 87.27(17) 4 4 ?
N13 Cu1 N1 170.19(19) 4 . ?
N29 Cu1 N1 93.65(17) 4 . ?
N13 Cu1 N17 88.63(17) 4 . ?
N29 Cu1 N17 166.33(18) 4 . ?
N1 Cu1 N17 88.22(17) . . ?
N13 Cu1 O33 94.86(17) 4 . ?
N29 Cu1 O33 95.51(17) 4 . ?
N1 Cu1 O33 94.78(17) . . ?
N17 Cu1 O33 97.82(17) . . ?
C2 N1 C6 119.0(5) . . ?
C2 N1 Cu1 120.2(4) . . ?
C6 N1 Cu1 120.7(4) . . ?
N1 C2 C3 122.5(5) . . ?
N1 C2 H2 118.8 . . ?
C3 C2 H2 118.8 . . ?
C4 C3 N7 119.3(5) . . ?
C4 C3 C2 118.0(6) . . ?
N7 C3 C2 122.6(5) . . ?
C5 C4 C3 118.2(6) . . ?
C5 C4 H4 120.9 . . ?
C3 C4 H4 120.9 . . ?
C6 C5 C4 120.5(6) . . ?
C6 C5 H5 119.8 . . ?
C4 C5 H5 119.8 . . ?
N1 C6 C5 121.7(6) . . ?
N1 C6 H6 119.2 . . ?
C5 C6 H6 119.2 . . ?
C8 N7 C3 123.7(5) . . ?
C8 N7 H7 118.1 . . ?
C3 N7 H7 118.1 . . ?
O9 C8 N7 123.7(6) 1 . ?
O9 C8 N7 123.7(6) . . ?
O9 C8 N10 124.2(6) 1 . ?
O9 C8 N10 124.2(6) . . ?
N7 C8 N10 112.1(5) . . ?
C8 N10 C11 125.4(5) . . ?
C8 N10 H10 117.3 . . ?
C11 N10 H10 117.3 . . ?
C16 C11 C12 118.8(5) . . ?
C16 C11 N10 118.9(5) . . ?
C12 C11 N10 122.2(5) . . ?
N13 C12 C11 121.9(5) . . ?
N13 C12 H12 119.0 . . ?
C11 C12 H12 119.0 . . ?
C12 N13 C14 119.0(5) . . ?
C12 N13 Cu1 121.3(4) . 4_545 ?
C14 N13 Cu1 119.6(4) . 4_545 ?
N13 C14 C15 122.0(5) . . ?
N13 C14 H14 119.0 . . ?
C15 C14 H14 119.0 . . ?
C16 C15 C14 119.4(5) . . ?
C16 C15 H15 120.3 . . ?
C14 C15 H15 120.3 . . ?
C15 C16 C11 118.8(5) . . ?
C15 C16 H16 120.6 . . ?
C11 C16 H16 120.6 . . ?
C18 N17 C22 119.5(5) . . ?
C18 N17 Cu1 119.9(4) . . ?
C22 N17 Cu1 120.6(4) . . ?
N17 C18 C19 121.9(5) . . ?
N17 C18 H18 119.0 . . ?
C19 C18 H18 119.0 . . ?
C20 C19 N23 118.3(5) . . ?
C20 C19 C18 118.4(5) . . ?
N23 C19 C18 123.3(5) . . ?
C21 C20 C19 118.7(5) . . ?
C21 C20 H20 120.7 . . ?
C19 C20 H20 120.7 . . ?
C20 C21 C22 119.8(5) . . ?
C20 C21 H21 120.1 . . ?
C22 C21 H21 120.1 . . ?
N17 C22 C21 121.7(5) . . ?
N17 C22 H22 119.2 . . ?
C21 C22 H22 119.2 . . ?
C24 N23 C19 128.0(5) . . ?
C24 N23 H23 116.0 . . ?
C19 N23 H23 116.0 . . ?
O25 C24 N23 123.4(5) 1 . ?
O25 C24 N23 123.4(5) . . ?
O25 C24 N26 123.2(5) 1 . ?
O25 C24 N26 123.2(5) . . ?
N23 C24 N26 113.4(4) . . ?
C24 N26 C27 126.5(4) . . ?
C24 N26 H26 116.7 . . ?
C27 N26 H26 116.7 . . ?
N26 C27 C28 124.3(5) . . ?
N26 C27 C32 117.0(5) . . ?
C28 C27 C32 118.7(5) . . ?
N29 C28 C27 122.1(5) . . ?
N29 C28 H28 118.9 . . ?
C27 C28 H28 118.9 . . ?
C28 N29 C30 118.9(5) . . ?
C28 N29 Cu1 119.8(4) . 4_545 ?
C30 N29 Cu1 120.8(4) . 4_545 ?
N29 C30 C31 121.5(5) . . ?
N29 C30 H30 119.2 . . ?
C31 C30 H30 119.2 . . ?
C32 C31 C30 120.5(5) . . ?
C32 C31 H31 119.7 . . ?
C30 C31 H31 119.7 . . ?
C31 C32 C27 118.2(5) . . ?
C31 C32 H32 120.9 . . ?
C27 C32 H32 120.9 . . ?
Cu1 O33 H33A 113(4) . . ?
Cu1 O33 H33B 114(3) . . ?
H33A O33 H33B 113(5) . . ?
H34A O34 H34B 123.9 . . ?
F40 Si35 F38 90.88(19) . . ?
F40 Si35 F41 92.0(2) . 1 ?
F38 Si35 F41 177.1(2) . 1 ?
F40 Si35 F41 92.0(2) . . ?
F38 Si35 F41 177.1(2) . . ?
F40 Si35 F36 90.82(18) . 1 ?
F38 Si35 F36 90.56(17) . 1 ?
F41 Si35 F36 89.43(17) 1 1 ?
F41 Si35 F36 89.43(17) . 1 ?
F40 Si35 F36 90.82(18) . . ?
F38 Si35 F36 90.56(17) . . ?
F41 Si35 F36 89.43(17) 1 . ?
F41 Si35 F36 89.43(17) . . ?
F40 Si35 F37 90.58(18) . . ?
F38 Si35 F37 89.08(17) . . ?
F41 Si35 F37 90.86(17) 1 . ?
F41 Si35 F37 90.86(17) . . ?
F36 Si35 F37 178.56(18) 1 . ?
F36 Si35 F37 178.56(18) . . ?
F40 Si35 F39 179.1(2) . . ?
F38 Si35 F39 88.65(19) . . ?
F41 Si35 F39 88.43(19) 1 . ?
F41 Si35 F39 88.43(19) . . ?
F36 Si35 F39 89.94(18) 1 . ?
F36 Si35 F39 89.94(18) . . ?
F37 Si35 F39 88.65(17) . . ?
F40 Si35 F39 179.1(2) . 1 ?
F38 Si35 F39 88.65(19) . 1 ?
F41 Si35 F39 88.43(19) 1 1 ?
F41 Si35 F39 88.43(19) . 1 ?
F36 Si35 F39 89.94(18) 1 1 ?
F36 Si35 F39 89.94(18) . 1 ?
F37 Si35 F39 88.65(17) . 1 ?
O42 C43 C43 105.3(13) 1 7_565 ?
O42 C43 C43 105.3(13) . 7_565 ?

loop_
_geom_bond_atom_site_label_1
_geom_bond_atom_site_label_2
_geom_bond_distance
_geom_bond_site_symmetry_2
_geom_bond_publ_flag
Cu1 N13 2.000(4) 4 ?
Cu1 N29 2.019(4) 4 ?
Cu1 N1 2.024(4) . ?
Cu1 N17 2.029(4) . ?
Cu1 O33 2.249(4) . ?
N1 C2 1.325(7) . ?
N1 C6 1.346(7) . ?
C2 C3 1.399(7) . ?
C2 H2 0.9300 . ?
C3 C4 1.393(8) . ?
C3 N7 1.396(8) . ?
C4 C5 1.377(9) . ?
C4 H4 0.9300 . ?
C5 C6 1.362(8) . ?
C5 H5 0.9300 . ?
C6 H6 0.9300 . ?
N7 C8 1.374(7) . ?
N7 H7 0.8600 . ?
C8 O9 1.193(6) 1 ?
C8 O9 1.193(6) . ?
C8 N10 1.382(7) . ?
N10 C11 1.411(7) . ?
N10 H10 0.8600 . ?
C11 C16 1.378(7) . ?
C11 C12 1.399(7) . ?
C12 N13 1.330(7) . ?
C12 H12 0.9300 . ?
N13 C14 1.333(7) . ?
N13 Cu1 2.000(4) 4_545 ?
C14 C15 1.387(7) . ?
C14 H14 0.9300 . ?
C15 C16 1.371(8) . ?
C15 H15 0.9300 . ?
C16 H16 0.9300 . ?
N17 C18 1.333(7) . ?
N17 C22 1.333(7) . ?
C18 C19 1.401(7) . ?
C18 H18 0.9300 . ?
C19 C20 1.389(7) . ?
C19 N23 1.399(6) . ?
C20 C21 1.376(8) . ?
C20 H20 0.9300 . ?
C21 C22 1.383(7) . ?
C21 H21 0.9300 . ?
C22 H22 0.9300 . ?
N23 C24 1.357(7) . ?
N23 H23 0.8600 . ?
C24 O25 1.186(6) 1 ?
C24 O25 1.186(6) . ?
C24 N26 1.380(7) . ?
N26 C27 1.387(6) . ?
N26 H26 0.8600 . ?
C27 C28 1.399(7) . ?
C27 C32 1.400(7) . ?
C28 N29 1.342(7) . ?
C28 H28 0.9300 . ?
N29 C30 1.349(7) . ?
N29 Cu1 2.019(4) 4_545 ?
C30 C31 1.382(8) . ?
C30 H30 0.9300 . ?
C31 C32 1.374(7) . ?
C31 H31 0.9300 . ?
C32 H32 0.9300 . ?
O33 H33A 0.93(7) . ?
O33 H33B 0.96(4) . ?
O34 H34A 0.8743 . ?
O34 H34B 0.7034 . ?
Si35 F40 1.664(3) . ?
Si35 F38 1.667(3) . ?
Si35 F41 1.673(3) 1 ?
Si35 F41 1.673(3) . ?
Si35 F36 1.690(3) 1 ?
Si35 F36 1.690(3) . ?
Si35 F37 1.695(3) . ?
Si35 F39 1.702(4) . ?
Si35 F39 1.702(4) 1 ?
O42 C43 1.433(14) . ?
C43 O42 1.433(14) 1 ?
C43 C43 1.61(2) 7_565 ?

loop_
_geom_hbond_atom_site_label_D
_geom_hbond_atom_site_label_H
_geom_hbond_atom_site_label_A
_geom_hbond_distance_DH
_geom_hbond_distance_HA
_geom_hbond_distance_DA
_geom_hbond_angle_DHA
_geom_hbond_site_symmetry_A
N7 H7 F39 0.86 2.45 2.984(6) 121.2 1
N7 H7 F41 0.86 2.18 3.037(6) 175.4 1
N10 H10 F36 0.86 2.13 2.952(5) 159.6 1
N10 H10 F39 0.86 2.40 2.998(6) 127.5 1
N23 H23 F37 0.86 2.11 2.950(5) 166.6 2_655
N23 H23 F39 0.86 2.38 2.981(6) 127.4 2_655
N26 H26 F38 0.86 2.06 2.908(6) 170.4 2_655
N26 H26 F39 0.86 2.54 3.108(6) 124.8 2_655
O33 H33A F37 0.93(7) 1.92(7) 2.827(5) 164(6) 5_666
O33 H33A F40 0.93(7) 2.39(7) 3.032(5) 126(5) 5_666
O33 H33B O42 0.96(4) 2.10(4) 2.919(9) 143(4) 1
O34 H34A F38 0.87 2.48 3.163(5) 135.5 8_455
O34 H34A F40 0.87 2.23 3.032(5) 153.1 8_455
O34 H34B O9 0.70 2.45 2.924(6) 126.2 1
O34 H34B O25 0.70 2.35 2.969(6) 147.0 1
C2 H2 O34 0.93 2.54 3.404(6) 154.5 1
C18 H18 O34 0.93 2.59 3.450(7) 154.4 1
C14 H14 F38 0.93 2.55 3.182(7) 125.6 5_656
C14 H14 O34 0.93 2.57 3.446(8) 158.0 4_545
C15 H15 F36 0.93 2.50 3.388(7) 159.5 5_656
C22 H22 O42 0.93 2.48 3.386(9) 164.7 1
C30 H30 O34 0.93 2.37 3.247(7) 158.2 4_545
